data_7035185
loop_
_publ_author_name
'Sun, Yan-Qiong'
'Zhong, Jie-Cen'
'Ding, Ling'
'Chen, Yi-Ping'

_publ_section_title
;
 Syntheses, structures, photoluminescence and photocatalysis of chiral 3D
 Cd(ii) frameworks from achiral mixed flexible ligands by spontaneous
 resolution.
;
_journal_issue 26
_journal_name_full 'Dalton transactions (Cambridge, England : 2003)'
_journal_page_first 11852
_journal_page_last 11859
_journal_paper_doi 10.1039/c5dt01454a
_journal_volume 44
_journal_year 2015
_chemical_formula_sum 'C27 H22 Cd N2 O4 S2'
_chemical_formula_weight 614.98
_space_group_crystal_system trigonal
_space_group_IT_number 154
_space_group_name_Hall 'P 32 2"'
_space_group_name_H-M_alt 'P 32 2 1'
_symmetry_space_group_name_Hall 'P 32 2"'
_symmetry_space_group_name_H-M 'P 32 2 1'
_atom_sites_solution_hydrogens mixed
_audit_creation_method SHELXL-2014/7
_audit_update_record
;
2015-05-15 deposited with the CCDC.
2015-05-18 downloaded from the CCDC.
;
_cell_angle_alpha 90
_cell_angle_beta 90
_cell_angle_gamma 120
_cell_formula_units_Z 3
_cell_length_a 11.684(4)
_cell_length_b 11.684(4)
_cell_length_c 16.157(8)
_cell_measurement_reflns_used 10479
_cell_measurement_temperature 293(2)
_cell_measurement_theta_max 27.475
_cell_measurement_theta_min 3.225
_cell_volume 1910.2(13)
_computing_cell_refinement 'CrystalClear (Rigaku Corp., 2000)'
_computing_data_collection 'CrystalClear (Rigaku Corp., 2000)'
_computing_data_reduction 'CrystalClear (Rigaku Corp., 2000)'
_computing_molecular_graphics SHELXTL
_computing_publication_material SHELXTL
_computing_structure_refinement 'SHELXL-2014/7 (Sheldrick, 2014)'
_computing_structure_solution 'SHELXS-2014/7 (Sheldrick, 2014)'
_diffrn_ambient_temperature 293(2)
_diffrn_measured_fraction_theta_full 0.971
_diffrn_measured_fraction_theta_max 0.966
_diffrn_measurement_device_type 'Bruker P4'
_diffrn_measurement_method '\w scans'
_diffrn_radiation_type MoK\a
_diffrn_radiation_wavelength 0.71073
_diffrn_reflns_av_R_equivalents 0.1141
_diffrn_reflns_av_unetI/netI 0.0784
_diffrn_reflns_laue_measured_fraction_full 0.971
_diffrn_reflns_laue_measured_fraction_max 0.966
_diffrn_reflns_limit_h_max 15
_diffrn_reflns_limit_h_min -15
_diffrn_reflns_limit_k_max 15
_diffrn_reflns_limit_k_min -15
_diffrn_reflns_limit_l_max 20
_diffrn_reflns_limit_l_min -18
_diffrn_reflns_number 17044
_diffrn_reflns_point_group_measured_fraction_full 0.956
_diffrn_reflns_point_group_measured_fraction_max 0.926
_diffrn_reflns_theta_full 25.242
_diffrn_reflns_theta_max 27.476
_diffrn_reflns_theta_min 3.488
_diffrn_source 'fine-focus sealed tube'
_exptl_absorpt_coefficient_mu 1.058
_exptl_crystal_colour Brown
_exptl_crystal_density_diffrn 1.604
_exptl_crystal_description Prism
_exptl_crystal_F_000 930
_exptl_crystal_size_max 0.21
_exptl_crystal_size_mid 0.18
_exptl_crystal_size_min 0.17
_refine_diff_density_max 0.337
_refine_diff_density_min -0.367
_refine_diff_density_rms 0.065
_refine_ls_abs_structure_details
;
 Flack x determined using 419 quotients [(I+)-(I-)]/[(I+)+(I-)]
 (Parsons, Flack and Wagner, Acta Cryst. B69 (2013) 249-259).
;
_refine_ls_abs_structure_Flack -0.04(3)
_refine_ls_extinction_method none
_refine_ls_goodness_of_fit_ref 1.024
_refine_ls_hydrogen_treatment constr
_refine_ls_matrix_type full
_refine_ls_number_parameters 152
_refine_ls_number_reflns 2714
_refine_ls_number_restraints 13
_refine_ls_restrained_S_all 1.025
_refine_ls_R_factor_all 0.1575
_refine_ls_R_factor_gt 0.0930
_refine_ls_shift/su_max 0.000
_refine_ls_shift/su_mean 0.000
_refine_ls_structure_factor_coef Fsqd
_refine_ls_weighting_details 'w=1/[\s^2^(Fo^2^)+(0.0296P)^2^+6.5605P] where P=(Fo^2^+2Fc^2^)/3'
_refine_ls_weighting_scheme calc
_refine_ls_wR_factor_gt 0.1268
_refine_ls_wR_factor_ref 0.1509
_reflns_Friedel_coverage 0.678
_reflns_friedel_fraction_full 0.935
_reflns_friedel_fraction_max 0.873
_reflns_number_gt 1722
_reflns_number_total 2714
_reflns_threshold_expression 'I > 2\s(I)'
_cod_data_source_file c5dt01454a2.cif
_cod_data_source_block b
_cod_depositor_comments 'Adding full bibliography for 7035184--7035185.cif.'
_cod_original_cell_volume 1910.1(17)
_cod_database_code 7035185
_shelx_shelxl_version_number 2014/7
_shelx_space_group_comment
;
The symmetry employed for this shelxl refinement is uniquely defined
by the following loop, which should always be used as a source of
symmetry information in preference to the above space-group names.
They are only intended as comments.
;

loop_
_space_group_symop_operation_xyz
'x, y, z'
'-y, x-y, z+2/3'
'-x+y, -x, z+1/3'
'y, x, -z'
'x-y, -y, -z+1/3'
'-x, -x+y, -z+2/3'

loop_
_atom_site_label
_atom_site_type_symbol
_atom_site_fract_x
_atom_site_fract_y
_atom_site_fract_z
_atom_site_U_iso_or_equiv
_atom_site_adp_type
_atom_site_occupancy
_atom_site_site_symmetry_order
_atom_site_calc_flag
_atom_site_refinement_flags_posn
_atom_site_refinement_flags_adp
_atom_site_refinement_flags_occupancy
Cd1 Cd 0.47461(12) 1.0000 0.1667 0.0805(5) Uani 1 2 d S T P
S1 S 0.6459(4) 0.7333(3) 0.0315(2) 0.0857(12) Uani 1 1 d . . .
O1 O 0.390(2) 0.785(2) 0.1925(13) 0.090(5) Uiso 0.5 1 d . . P
O1' O 0.424(2) 0.792(2) 0.2309(14) 0.090(5) Uiso 0.5 1 d . . P
O2 O 0.517(2) 0.846(3) 0.1099(15) 0.082(4) Uiso 0.5 1 d . U P
O2' O 0.577(2) 0.877(3) 0.1132(13) 0.082(4) Uiso 0.5 1 d . U P
N1 N 0.3452(13) 1.0044(14) 0.0629(9) 0.099(4) Uani 1 1 d . . .
C1 C 0.4800(16) 0.7752(14) 0.1579(10) 0.077(4) Uani 1 1 d . U .
C2 C 0.4763(14) 0.6408(16) 0.1684(9) 0.075(4) Uani 1 1 d . . .
C3 C 0.4087(17) 0.5561(17) 0.2319(11) 0.097(6) Uani 1 1 d . . .
H3 H 0.3644 0.5772 0.2715 0.117 Uiso 1 1 calc R U .
C4 C 0.409(2) 0.4378(18) 0.2350(11) 0.120(7) Uani 1 1 d . . .
H4 H 0.3671 0.3811 0.2832 0.144 Uiso 1 1 calc R U .
C5 C 0.456(4) 0.384(4) 0.168(2) 0.096(8) Uiso 0.5 1 d . . P
H5A H 0.4351 0.2928 0.1614 0.116 Uiso 0.5 1 d R U P
C5' C 0.498(4) 0.421(4) 0.194(2) 0.096(8) Uiso 0.5 1 d . . P
H5B H 0.5320 0.3664 0.2140 0.116 Uiso 0.5 1 d R U P
C6 C 0.5402(16) 0.4923(15) 0.1164(9) 0.093(5) Uani 1 1 d . . .
H6 H 0.6085 0.4845 0.0857 0.111 Uiso 1 1 calc R U .
C7 C 0.5446(14) 0.6171(13) 0.1107(8) 0.071(4) Uani 1 1 d . . .
C8 C 0.137(8) 0.930(7) 0.013(4) 0.112(8) Uani 0.3 1 d . . P
H8A H 0.0439 0.8762 0.0216 0.134 Uiso 0.3 1 d R U P
C8' C 0.156(3) 0.907(3) -0.0365(14) 0.112(8) Uani 0.7 1 d . . P
H8B H 0.0751 0.8324 -0.0553 0.134 Uiso 0.7 1 d R U P
C9 C 0.219(4) 0.924(3) 0.058(2) 0.104(8) Uiso 0.5 1 d . . P
H9A H 0.1875 0.8487 0.0937 0.124 Uiso 0.5 1 d R U P
C9' C 0.256(3) 0.899(4) 0.024(2) 0.104(8) Uiso 0.5 1 d . . P
H9B H 0.2537 0.8161 0.0328 0.124 Uiso 0.5 1 d R U P
C10 C 0.376(3) 1.105(3) 0.0157(14) 0.147(7) Uiso 1 1 d . . .
H10 H 0.4601 1.1773 0.0244 0.176 Uiso 1 1 calc R U .
C11 C 0.298(3) 1.125(2) -0.0499(14) 0.144(8) Uani 1 1 d . . .
H11 H 0.3254 1.2019 -0.0804 0.173 Uiso 1 1 calc R U .
C12 C 0.194(3) 1.024(2) -0.0566(14) 0.127(8) Uani 1 1 d . . .
C13 C 0.137(4) 1.059(4) -0.145(3) 0.125(10) Uiso 0.5 1 d . . P
H13A H 0.2001 1.0869 -0.1890 0.150 Uiso 0.5 1 d R U P
H13B H 0.1160 1.1275 -0.1337 0.150 Uiso 0.5 1 d R U P
C13' C 0.070(4) 1.041(4) -0.099(2) 0.125(10) Uiso 0.5 1 d . . P
H13C H 0.1081 1.1235 -0.1279 0.150 Uiso 0.5 1 d R U P
H13' H 0.0095 1.0387 -0.0580 0.150 Uiso 0.5 1 d R U P
C14 C 0.0000 0.920(2) -0.1667 0.160(15) Uani 1 2 d S T P
H14A H -0.0091 0.8361 -0.1519 0.192 Uiso 0.5 1 d R U P
H14B H -0.0584 0.9203 -0.2083 0.192 Uiso 0.5 1 d R U P

loop_
_atom_site_aniso_label
_atom_site_aniso_U_11
_atom_site_aniso_U_22
_atom_site_aniso_U_33
_atom_site_aniso_U_23
_atom_site_aniso_U_13
_atom_site_aniso_U_12
Cd1 0.0589(6) 0.0729(11) 0.1142(11) -0.0312(10) -0.0156(5) 0.0365(5)
S1 0.106(3) 0.068(2) 0.079(2) -0.0041(17) 0.009(2) 0.041(2)
N1 0.080(9) 0.076(9) 0.132(11) -0.028(9) -0.028(8) 0.032(7)
C1 0.093(10) 0.075(9) 0.099(11) -0.025(8) 0.004(8) 0.070(8)
C2 0.060(9) 0.098(12) 0.064(9) -0.001(9) 0.013(7) 0.038(9)
C3 0.103(14) 0.107(14) 0.106(13) -0.004(11) 0.025(11) 0.070(12)
C4 0.149(16) 0.116(16) 0.117(14) 0.057(12) 0.052(12) 0.082(13)
C6 0.112(14) 0.080(10) 0.094(10) 0.019(9) 0.046(10) 0.055(9)
C7 0.070(10) 0.063(8) 0.078(9) 0.017(7) 0.001(8) 0.033(7)
C8 0.129(19) 0.085(16) 0.074(17) -0.030(15) -0.031(18) 0.017(13)
C8' 0.129(19) 0.085(16) 0.074(17) -0.030(15) -0.031(18) 0.017(13)
C11 0.17(2) 0.115(18) 0.171(19) -0.012(16) -0.003(18) 0.087(18)
C12 0.16(2) 0.081(14) 0.125(17) -0.023(14) -0.030(16) 0.044(14)
C14 0.19(3) 0.100(14) 0.22(4) -0.044(15) -0.09(3) 0.094(17)

loop_
_atom_type_symbol
_atom_type_description
_atom_type_scat_dispersion_real
_atom_type_scat_dispersion_imag
_atom_type_scat_source
C C 0.0033 0.0016 'International Tables Vol C Tables 4.2.6.8 and 6.1.1.4'
H H 0.0000 0.0000 'International Tables Vol C Tables 4.2.6.8 and 6.1.1.4'
N N 0.0061 0.0033 'International Tables Vol C Tables 4.2.6.8 and 6.1.1.4'
O O 0.0106 0.0060 'International Tables Vol C Tables 4.2.6.8 and 6.1.1.4'
S S 0.1246 0.1234 'International Tables Vol C Tables 4.2.6.8 and 6.1.1.4'
Cd Cd -0.8075 1.2024 'International Tables Vol C Tables 4.2.6.8 and 6.1.1.4'

loop_
_geom_angle_atom_site_label_1
_geom_angle_atom_site_label_2
_geom_angle_atom_site_label_3
_geom_angle
_geom_angle_site_symmetry_1
_geom_angle_site_symmetry_3
O1 Cd1 O1 166.4(12) . 5_675
O1 Cd1 N1 85.6(7) . 5_675
O1 Cd1 N1 103.7(7) 5_675 5_675
O1 Cd1 N1 103.7(7) . .
O1 Cd1 N1 85.6(7) 5_675 .
N1 Cd1 N1 95.0(7) 5_675 .
O1 Cd1 O2 121.2(9) . 5_675
O1 Cd1 O2 48.5(8) 5_675 5_675
N1 Cd1 O2 97.5(6) 5_675 5_675
N1 Cd1 O2 134.1(8) . 5_675
O1 Cd1 O2 48.5(8) . .
O1 Cd1 O2 121.2(9) 5_675 .
N1 Cd1 O2 134.1(8) 5_675 .
N1 Cd1 O2 97.5(6) . .
O2 Cd1 O2 104.6(11) 5_675 .
O1 Cd1 O1' 17.2(7) . .
O1 Cd1 O1' 153.4(7) 5_675 .
N1 Cd1 O1' 80.9(7) 5_675 .
N1 Cd1 O1' 120.4(6) . .
O2 Cd1 O1' 105.2(8) 5_675 .
O2 Cd1 O1' 54.8(9) . .
O1 Cd1 O1' 153.4(7) . 5_675
O1 Cd1 O1' 17.2(7) 5_675 5_675
N1 Cd1 O1' 120.4(6) 5_675 5_675
N1 Cd1 O1' 80.9(7) . 5_675
O2 Cd1 O1' 54.8(9) 5_675 5_675
O2 Cd1 O1' 105.2(9) . 5_675
O1' Cd1 O1' 150.2(11) . 5_675
O1 Cd1 O2' 58.4(9) . .
O1 Cd1 O2' 109.7(8) 5_675 .
N1 Cd1 O2' 141.4(7) 5_675 .
N1 Cd1 O2' 106.1(6) . .
O2 Cd1 O2' 90.6(8) 5_675 .
O2 Cd1 O2' 14.3(9) . .
O1' Cd1 O2' 60.6(7) . .
O1' Cd1 O2' 95.0(8) 5_675 .
O1 Cd1 O2' 109.7(8) . 5_675
O1 Cd1 O2' 58.4(9) 5_675 5_675
N1 Cd1 O2' 106.1(6) 5_675 5_675
N1 Cd1 O2' 141.4(7) . 5_675
O2 Cd1 O2' 14.3(9) 5_675 5_675
O2 Cd1 O2' 90.6(8) . 5_675
O1' Cd1 O2' 95.0(8) . 5_675
O1' Cd1 O2' 60.6(8) 5_675 5_675
O2' Cd1 O2' 76.8(11) . 5_675
O1 Cd1 C1 27.8(6) . .
O1 Cd1 C1 139.6(7) 5_675 .
N1 Cd1 C1 111.8(5) 5_675 .
N1 Cd1 C1 109.1(5) . .
O2 Cd1 C1 106.7(7) 5_675 .
O2 Cd1 C1 23.1(6) . .
O1' Cd1 C1 31.7(6) . .
O1' Cd1 C1 125.8(6) 5_675 .
O2' Cd1 C1 30.8(7) . .
O2' Cd1 C1 92.8(7) 5_675 .
O1 Cd1 C1 139.6(7) . 5_675
O1 Cd1 C1 27.8(6) 5_675 5_675
N1 Cd1 C1 109.1(5) 5_675 5_675
N1 Cd1 C1 111.8(5) . 5_675
O2 Cd1 C1 23.1(6) 5_675 5_675
O2 Cd1 C1 106.7(7) . 5_675
O1' Cd1 C1 125.8(6) . 5_675
O1' Cd1 C1 31.7(6) 5_675 5_675
O2' Cd1 C1 92.8(7) . 5_675
O2' Cd1 C1 30.8(7) 5_675 5_675
C1 Cd1 C1 117.7(7) . 5_675
C7 S1 S1 106.2(5) . 4
O1' O1 C1 87(3) . .
O1' O1 Cd1 97(3) . .
C1 O1 Cd1 95.8(14) . .
O1 O1' C1 62(3) . .
O1 O1' Cd1 66(3) . .
C1 O1' Cd1 83.5(12) . .
O2' O2 C1 108(5) . .
O2' O2 Cd1 97(4) . .
C1 O2 Cd1 98.9(17) . .
O2 O2' C1 47(4) . .
O2 O2' Cd1 69(4) . .
C1 O2' Cd1 83.8(10) . .
C10 N1 C9 109(2) . .
C10 N1 C9' 108(2) . .
C9 N1 C9' 37.9(19) . .
C10 N1 Cd1 124.7(15) . .
C9 N1 Cd1 124(2) . .
C9' N1 Cd1 124(2) . .
O2 C1 O1 107(2) . .
O2 C1 O2' 24.8(17) . .
O1 C1 O2' 121.4(16) . .
O2 C1 O1' 122.9(19) . .
O1 C1 O1' 30.7(13) . .
O2' C1 O1' 123.8(15) . .
O2 C1 C2 131(2) . .
O1 C1 C2 116.5(18) . .
O2' C1 C2 122.1(14) . .
O1' C1 C2 105.7(16) . .
O2 C1 Cd1 58.1(14) . .
O1 C1 Cd1 56.4(11) . .
O2' C1 Cd1 65.4(10) . .
O1' C1 Cd1 64.8(10) . .
C2 C1 Cd1 170.4(12) . .
C7 C2 C3 124.0(16) . .
C7 C2 C1 114.4(14) . .
C3 C2 C1 121.7(15) . .
C2 C3 C4 117.4(16) . .
C5' C4 C3 122(2) . .
C5' C4 C5 25(2) . .
C3 C4 C5 126(2) . .
C5' C5 C6 80(6) . .
C5' C5 C4 62(6) . .
C6 C5 C4 106(3) . .
C5 C5' C4 93(7) . .
C5 C5' C6 75(6) . .
C4 C5' C6 114(3) . .
C5 C6 C7 127(2) . .
C5 C6 C5' 25(2) . .
C7 C6 C5' 117.8(19) . .
C2 C7 C6 116.2(13) . .
C2 C7 S1 124.7(12) . .
C6 C7 S1 119.0(11) . .
C8' C8 C9 102(8) . .
C8' C8 C12 58(5) . .
C9 C8 C12 115(6) . .
C8' C8 C9' 71(6) . .
C9 C8 C9' 31(3) . .
C12 C8 C9' 98(5) . .
C8 C8' C12 85(6) . .
C8 C8' C9' 76(6) . .
C12 C8' C9' 111(3) . .
C8 C8' C9 46(6) . .
C12 C8' C9 102(2) . .
C9' C8' C9 30.3(18) . .
C9' C9 C8 101(5) . .
C9' C9 N1 72(4) . .
C8 C9 N1 129(5) . .
C9' C9 C8' 68(4) . .
C8 C9 C8' 32(4) . .
N1 C9 C8' 115(3) . .
C9 C9' N1 70(4) . .
C9 C9' C8' 81(4) . .
N1 C9' C8' 120(3) . .
C9 C9' C8 48(4) . .
N1 C9' C8 102(4) . .
C8' C9' C8 33(2) . .
N1 C10 C11 130(2) . .
C12 C11 C10 108(3) . .
C11 C12 C8' 133(3) . .
C11 C12 C8 121(4) . .
C8' C12 C8 37(3) . .
C11 C12 C13' 115(3) . .
C8' C12 C13' 112(3) . .
C8 C12 C13' 108(4) . .
C11 C12 C13 100(3) . .
C8' C12 C13 121(2) . .
C8 C12 C13 137(4) . .
C13' C12 C13 34.8(18) . .
C13' C13 C14 72(4) . .
C13' C13 C12 72(3) . .
C14 C13 C12 104(3) . .
C13 C13' C14 72(4) . .
C13 C13' C12 73(4) . .
C14 C13' C12 105(2) . .
C13' C14 C13' 105(3) 6_554 .
C13' C14 C13 35.9(19) 6_554 6_554
C13' C14 C13 101(2) . 6_554
C13' C14 C13 101(2) 6_554 .
C13' C14 C13 35.9(18) . .
C13 C14 C13 120(4) 6_554 .

loop_
_geom_bond_atom_site_label_1
_geom_bond_atom_site_label_2
_geom_bond_distance
_geom_bond_site_symmetry_2
Cd1 O1 2.23(2) .
Cd1 O1 2.23(2) 5_675
Cd1 N1 2.275(14) 5_675
Cd1 N1 2.275(14) .
Cd1 O2 2.29(2) 5_675
Cd1 O2 2.29(2) .
Cd1 O1' 2.43(2) .
Cd1 O1' 2.43(2) 5_675
Cd1 O2' 2.44(2) .
Cd1 O2' 2.44(2) 5_675
Cd1 C1 2.663(12) .
Cd1 C1 2.663(12) 5_675
S1 C7 1.810(13) .
S1 S1 2.042(8) 4
O1 O1' 0.72(3) .
O1 C1 1.25(2) .
O1' C1 1.41(3) .
O2 O2' 0.60(3) .
O2 C1 1.06(2) .
O2' C1 1.37(3) .
N1 C10 1.30(2) .
N1 C9 1.30(4) .
N1 C9' 1.31(4) .
C1 C2 1.558(19) .
C2 C7 1.343(18) .
C2 C3 1.369(19) .
C3 C4 1.38(2) .
C4 C5' 1.33(4) .
C4 C5 1.49(4) .
C5 C5' 0.63(5) .
C5 C6 1.42(4) .
C5' C6 1.46(4) .
C6 C7 1.435(18) .
C8 C8' 0.90(6) .
C8 C9 1.22(7) .
C8 C12 1.48(7) .
C8 C9' 1.61(9) .
C8' C12 1.25(3) .
C8' C9' 1.56(4) .
C8' C9 1.66(4) .
C9 C9' 0.85(5) .
C10 C11 1.49(3) .
C11 C12 1.21(3) .
C12 C13' 1.69(4) .
C12 C13 1.71(5) .
C13 C13' 1.02(5) .
C13 C14 1.65(4) .
C13' C14 1.65(4) .
C14 C13' 1.65(4) 6_554
C14 C13 1.65(4) 6_554
